data_4333914
loop_
_publ_author_name
'Talia Bsaibess'
'Michel Guerro'
'Yann Le Gal'
'Daad Sarraf'
'Nathalie Bellec'
'Marc Fourmigu\'e'
'Fr\'ed\'eric Barri\`ere'
'Vincent Dorcet'
'Thierry Guizouarn'
'Thierry Roisnel'
'Dominique Lorcy'

_publ_section_title
;
 Variable Magnetic Interactions between S = 1/2 Cation Radical Salts of
 Functionalizable Electron-Rich Dithiolene and Diselenolene Cp2Mo
 Complexes
;
_journal_name_full 'Inorganic Chemistry'
_journal_page_first 2162
_journal_page_last 2173
_journal_paper_doi 10.1021/ic3025606
_journal_volume 52
_journal_year 2013
_chemical_compound_source 'synthesis as described'
_chemical_formula_moiety 'C15 H15 Mo N S4'
_chemical_formula_sum 'C15 H15 Mo N S4'
_chemical_formula_weight 433.46
_chemical_name_systematic
;
 ?
;
_space_group_IT_number 14
_symmetry_cell_setting monoclinic
_symmetry_Int_Tables_number 14
_symmetry_space_group_name_Hall '-P 2yn'
_symmetry_space_group_name_H-M 'P 1 21/n 1'
_atom_sites_solution_hydrogens geom
_atom_sites_solution_primary direct
_atom_sites_solution_secondary difmap
_audit_conform_dict_location ftp://ftp.iucr.org/pub/cif_core.dic
_audit_conform_dict_name cif_core.dic
_audit_conform_dict_version 2.3
_audit_creation_date 2011-04-20T12:05:42-00:00
_audit_creation_method 'WinGX routine CIF_UPDATE'
_cell_angle_alpha 90
_cell_angle_beta 108.624(4)
_cell_angle_gamma 90
_cell_formula_units_Z 4
_cell_length_a 11.3067(14)
_cell_length_b 12.0229(15)
_cell_length_c 12.4471(15)
_cell_measurement_reflns_used 6260
_cell_measurement_temperature 150(2)
_cell_measurement_theta_max 27.48
_cell_measurement_theta_min 2.42
_cell_measurement_wavelength 0.71073
_cell_volume 1603.4(3)
_computing_cell_refinement 'Bruker APEX2 (Bruker, 2006)'
_computing_data_collection 'Bruker APEX2 (Bruker, 2006)'
_computing_data_reduction 'Bruker APEX2 (Bruker, 2006)'
_computing_molecular_graphics 'Ortep-3 for Windows (Farrugia, 1997)'
_computing_publication_material
;
           WinGX publication routines (Farrugia, 1999),
           CRYSCAL (T. Roisnel, local program)
;
_computing_structure_refinement 'SHELXL-97 (Sheldrick, 1997)'
_computing_structure_solution 'SIR97 (Altomare et al., 1999))'
_diffrn_ambient_temperature 150(2)
_diffrn_detector 'CCD plate'
_diffrn_measured_fraction_theta_full 0.986
_diffrn_measured_fraction_theta_max 0.986
_diffrn_measurement_device_type 'APEXII, Bruker-AXS'
_diffrn_measurement_method 'CCD rotation images, thin slices'
_diffrn_radiation_monochromator graphite
_diffrn_radiation_probe x-ray
_diffrn_radiation_type MoK\a
_diffrn_radiation_wavelength 0.71073
_diffrn_reflns_av_R_equivalents 0.0438
_diffrn_reflns_av_unetI/netI 0.0425
_diffrn_reflns_limit_h_max 14
_diffrn_reflns_limit_h_min -14
_diffrn_reflns_limit_k_max 15
_diffrn_reflns_limit_k_min -15
_diffrn_reflns_limit_l_max 16
_diffrn_reflns_limit_l_min -10
_diffrn_reflns_number 11771
_diffrn_reflns_theta_full 27.48
_diffrn_reflns_theta_max 27.48
_diffrn_reflns_theta_min 3.4
_exptl_absorpt_coefficient_mu 1.330
_exptl_absorpt_correction_T_max 0.756
_exptl_absorpt_correction_T_min 0.585
_exptl_absorpt_correction_type multi-scan
_exptl_absorpt_process_details
;
  [Sheldrick, G.M. (2002). SADABS Bruker AXS Inc., Madison, Wisconsin, USA]
;
_exptl_crystal_colour red
_exptl_crystal_density_diffrn 1.796
_exptl_crystal_description prism
_exptl_crystal_F_000 872
_exptl_crystal_size_max 0.47
_exptl_crystal_size_mid 0.36
_exptl_crystal_size_min 0.21
_refine_diff_density_max 0.378
_refine_diff_density_min -0.362
_refine_diff_density_rms 0.085
_refine_ls_extinction_method none
_refine_ls_goodness_of_fit_ref 1.033
_refine_ls_hydrogen_treatment constr
_refine_ls_matrix_type full
_refine_ls_number_parameters 191
_refine_ls_number_reflns 3624
_refine_ls_number_restraints 0
_refine_ls_restrained_S_all 1.033
_refine_ls_R_factor_all 0.0303
_refine_ls_R_factor_gt 0.0262
_refine_ls_shift/su_max 0.001
_refine_ls_shift/su_mean 0
_refine_ls_structure_factor_coef Fsqd
_refine_ls_weighting_details 'calc w=1/[\s^2^(Fo^2^)+(0.0184P)^2^+0.6326P] where P=(Fo^2^+2Fc^2^)/3'
_refine_ls_weighting_scheme calc
_refine_ls_wR_factor_gt 0.0593
_refine_ls_wR_factor_ref 0.0611
_reflns_number_gt 3254
_reflns_number_total 3624
_reflns_threshold_expression >2sigma(I)
_cod_data_source_file ic3025606_si_001_02.cif
_cod_data_source_block complex3b
_cod_original_sg_symbol_H-M 'P 21/n'
_cod_database_code 4333914

loop_
_symmetry_equiv_pos_as_xyz
'x, y, z'
'-x+1/2, y+1/2, -z+1/2'
'-x, -y, -z'
'x-1/2, -y-1/2, z-1/2'

loop_
_atom_site_label
_atom_site_type_symbol
_atom_site_fract_x
_atom_site_fract_y
_atom_site_fract_z
_atom_site_U_iso_or_equiv
_atom_site_adp_type
_atom_site_occupancy
_atom_site_symmetry_multiplicity
_atom_site_calc_flag
_atom_site_refinement_flags
Mo1 Mo 0.222447(15) 0.090314(15) 0.258571(13) 0.01371(7) Uani 1 1 d .
C1 C 0.0466(2) 0.1780(2) 0.2702(2) 0.0295(5) Uani 1 1 d .
H1 H 0.0514 0.2549 0.2889 0.035 Uiso 1 1 calc R
C2 C 0.0733(2) 0.0877(2) 0.3470(2) 0.0304(6) Uani 1 1 d .
H2 H 0.0971 0.093 0.4272 0.037 Uiso 1 1 calc R
C3 C 0.0586(2) -0.0128(2) 0.2833(2) 0.0319(6) Uani 1 1 d .
H3 H 0.0736 -0.0862 0.3129 0.038 Uiso 1 1 calc R
C4 C 0.01773(19) 0.0173(2) 0.1689(2) 0.0349(6) Uani 1 1 d .
H4 H -0.0024 -0.033 0.1068 0.042 Uiso 1 1 calc R
C5 C 0.0112(2) 0.1318(2) 0.1603(2) 0.0330(6) Uani 1 1 d .
H5 H -0.0131 0.1728 0.0915 0.04 Uiso 1 1 calc R
C11 C 0.3332(2) 0.1454(2) 0.44481(17) 0.0233(5) Uani 1 1 d .
H11 H 0.2947 0.1868 0.4896 0.028 Uiso 1 1 calc R
C12 C 0.33956(19) 0.0275(2) 0.44049(16) 0.0226(5) Uani 1 1 d .
H12 H 0.3064 -0.023 0.4821 0.027 Uiso 1 1 calc R
C13 C 0.40266(19) -0.0017(2) 0.36499(17) 0.0221(5) Uani 1 1 d .
H13 H 0.4205 -0.075 0.3463 0.027 Uiso 1 1 calc R
C14 C 0.43553(19) 0.09934(19) 0.32093(18) 0.0228(5) Uani 1 1 d .
H14 H 0.4784 0.1049 0.2668 0.027 Uiso 1 1 calc R
C15 C 0.3928(2) 0.1902(2) 0.37224(17) 0.0242(5) Uani 1 1 d .
H15 H 0.403 0.2669 0.3595 0.029 Uiso 1 1 calc R
C21 C 0.24675(18) 0.16230(19) 0.00818(16) 0.0177(4) Uani 1 1 d .
C22 C 0.25833(18) 0.05106(18) 0.00421(16) 0.0158(4) Uani 1 1 d .
N23 N 0.27334(15) 0.01269(15) -0.09734(13) 0.0160(4) Uani 1 1 d .
C24 C 0.29206(19) -0.10499(18) -0.11843(18) 0.0198(5) Uani 1 1 d .
H24A H 0.2649 -0.1184 -0.2012 0.024 Uiso 1 1 calc R
H24B H 0.2396 -0.1513 -0.0858 0.024 Uiso 1 1 calc R
C25 C 0.4279(2) -0.1399(2) -0.0670(2) 0.0287(5) Uani 1 1 d .
H25A H 0.4808 -0.0911 -0.0952 0.043 Uiso 1 1 calc R
H25B H 0.4378 -0.217 -0.0883 0.043 Uiso 1 1 calc R
H25C H 0.4526 -0.1341 0.0158 0.043 Uiso 1 1 calc R
C26 C 0.2725(2) 0.09319(18) -0.17400(18) 0.0207(5) Uani 1 1 d .
S1 S 0.25676(5) -0.03845(4) 0.11522(4) 0.01708(12) Uani 1 1 d .
S2 S 0.23769(5) 0.23730(5) 0.12514(4) 0.02126(13) Uani 1 1 d .
S3 S 0.25175(5) 0.22203(5) -0.11831(4) 0.02390(13) Uani 1 1 d .
S4 S 0.28835(6) 0.07745(6) -0.30286(5) 0.03291(16) Uani 1 1 d .

loop_
_atom_site_aniso_label
_atom_site_aniso_U_11
_atom_site_aniso_U_22
_atom_site_aniso_U_33
_atom_site_aniso_U_23
_atom_site_aniso_U_13
_atom_site_aniso_U_12
Mo1 0.01497(10) 0.01503(11) 0.01066(9) -0.00054(7) 0.00343(7) 0.00078(7)
C1 0.0232(11) 0.0237(13) 0.0457(14) -0.0016(11) 0.0167(10) 0.0055(10)
C2 0.0204(11) 0.0490(17) 0.0263(12) 0.0012(11) 0.0135(9) -0.0014(11)
C3 0.0168(10) 0.0256(14) 0.0534(16) 0.0093(12) 0.0114(10) 0.0000(10)
C4 0.0130(10) 0.0499(18) 0.0372(13) -0.0148(13) 0.0018(9) -0.0029(11)
C5 0.0162(11) 0.0479(17) 0.0323(13) 0.0125(13) 0.0041(9) 0.0063(11)
C11 0.0253(11) 0.0296(13) 0.0129(9) -0.0082(9) 0.0031(8) -0.0007(10)
C12 0.0236(11) 0.0289(13) 0.0111(9) 0.0031(9) -0.0002(8) -0.0033(10)
C13 0.0202(10) 0.0238(12) 0.0165(9) -0.0013(9) -0.0023(8) 0.0054(9)
C14 0.0159(10) 0.0322(14) 0.0193(10) -0.0031(10) 0.0042(8) -0.0016(9)
C15 0.0278(11) 0.0222(12) 0.0185(10) -0.0017(9) 0.0015(9) -0.0074(10)
C21 0.0196(10) 0.0202(12) 0.0142(9) 0.0012(8) 0.0065(8) -0.0005(9)
C22 0.0161(9) 0.0175(11) 0.0128(9) -0.0004(8) 0.0033(7) -0.0006(8)
N23 0.0172(8) 0.0185(10) 0.0131(7) -0.0013(7) 0.0061(6) 0.0004(7)
C24 0.0214(10) 0.0201(12) 0.0184(10) -0.0025(9) 0.0071(8) -0.0021(9)
C25 0.0241(11) 0.0309(14) 0.0312(12) -0.0052(11) 0.0092(10) 0.0064(11)
C26 0.0223(10) 0.0232(12) 0.0171(10) 0.0012(9) 0.0071(8) 0.0014(9)
S1 0.0252(3) 0.0140(3) 0.0123(2) 0.0002(2) 0.00637(19) 0.0005(2)
S2 0.0340(3) 0.0138(3) 0.0170(2) 0.0004(2) 0.0096(2) 0.0019(2)
S3 0.0344(3) 0.0205(3) 0.0192(2) 0.0061(2) 0.0119(2) 0.0037(3)
S4 0.0485(4) 0.0379(4) 0.0184(3) 0.0039(3) 0.0192(3) 0.0065(3)

loop_
_atom_type_symbol
_atom_type_description
_atom_type_scat_dispersion_real
_atom_type_scat_dispersion_imag
_atom_type_scat_source
C C 0.0033 0.0016 'International Tables Vol C Tables 4.2.6.8 and 6.1.1.4'
H H 0 0 'International Tables Vol C Tables 4.2.6.8 and 6.1.1.4'
N N 0.0061 0.0033 'International Tables Vol C Tables 4.2.6.8 and 6.1.1.4'
S S 0.1246 0.1234 'International Tables Vol C Tables 4.2.6.8 and 6.1.1.4'
Mo Mo -1.6832 0.6857 'International Tables Vol C Tables 4.2.6.8 and 6.1.1.4'

loop_
_geom_angle_atom_site_label_1
_geom_angle_atom_site_label_2
_geom_angle_atom_site_label_3
_geom_angle
C14 Mo1 C2 134.09(8)
C14 Mo1 C1 142.85(8)
C2 Mo1 C1 35.94(9)
C14 Mo1 C13 36.12(8)
C2 Mo1 C13 111.44(8)
C1 Mo1 C13 143.30(8)
C14 Mo1 C15 35.98(8)
C2 Mo1 C15 107.98(8)
C1 Mo1 C15 106.88(9)
C13 Mo1 C15 59.62(8)
C14 Mo1 C3 140.97(8)
C2 Mo1 C3 35.94(9)
C1 Mo1 C3 59.66(9)
C13 Mo1 C3 105.12(8)
C15 Mo1 C3 137.16(9)
C14 Mo1 C11 58.67(8)
C2 Mo1 C11 76.82(8)
C1 Mo1 C11 90.45(8)
C13 Mo1 C11 58.55(8)
C15 Mo1 C11 34.74(8)
C3 Mo1 C11 102.44(9)
C14 Mo1 C12 58.68(8)
C2 Mo1 C12 78.90(8)
C1 Mo1 C12 108.63(9)
C13 Mo1 C12 34.67(8)
C15 Mo1 C12 58.54(8)
C3 Mo1 C12 85.94(8)
C11 Mo1 C12 35.16(8)
C14 Mo1 C5 161.32(9)
C2 Mo1 C5 58.26(9)
C1 Mo1 C5 35.22(9)
C13 Mo1 C5 162.25(9)
C15 Mo1 C5 135.20(9)
C3 Mo1 C5 57.71(9)
C11 Mo1 C5 125.67(9)
C12 Mo1 C5 136.98(8)
C14 Mo1 C4 159.01(9)
C2 Mo1 C4 57.84(9)
C1 Mo1 C4 57.96(9)
C13 Mo1 C4 129.24(9)
C15 Mo1 C4 164.33(9)
C3 Mo1 C4 34.37(9)
C11 Mo1 C4 134.00(8)
C12 Mo1 C4 119.64(9)
C5 Mo1 C4 33.76(9)
C14 Mo1 S2 84.37(6)
C2 Mo1 S2 123.63(7)
C1 Mo1 S2 87.79(7)
C13 Mo1 S2 119.15(6)
C15 Mo1 S2 79.49(6)
C3 Mo1 S2 134.35(6)
C11 Mo1 S2 109.41(6)
C12 Mo1 S2 137.60(6)
C5 Mo1 S2 77.10(7)
C4 Mo1 S2 102.35(7)
C14 Mo1 S1 83.34(6)
C2 Mo1 S1 130.13(7)
C1 Mo1 S1 131.95(6)
C13 Mo1 S1 78.66(6)
C15 Mo1 S1 118.00(6)
C3 Mo1 S1 94.37(7)
C11 Mo1 S1 136.68(6)
C12 Mo1 S1 108.80(6)
C5 Mo1 S1 97.10(7)
C4 Mo1 S1 77.64(6)
S2 Mo1 S1 84.40(2)
C5 C1 C2 106.6(2)
C5 C1 Mo1 74.98(13)
C2 C1 Mo1 71.75(13)
C5 C1 H1 126.7
C2 C1 H1 126.7
Mo1 C1 H1 118.6
C1 C2 C3 108.3(2)
C1 C2 Mo1 72.31(13)
C3 C2 Mo1 73.60(14)
C1 C2 H2 125.9
C3 C2 H2 125.9
Mo1 C2 H2 120
C4 C3 C2 106.8(2)
C4 C3 Mo1 75.27(14)
C2 C3 Mo1 70.46(13)
C4 C3 H3 126.6
C2 C3 H3 126.6
Mo1 C3 H3 119.6
C5 C4 C3 109.3(2)
C5 C4 Mo1 71.94(13)
C3 C4 Mo1 70.36(13)
C5 C4 H4 125.4
C3 C4 H4 125.4
Mo1 C4 H4 123.9
C4 C5 C1 109.0(2)
C4 C5 Mo1 74.30(13)
C1 C5 Mo1 69.81(12)
C4 C5 H5 125.5
C1 C5 H5 125.5
Mo1 C5 H5 122
C15 C11 C12 108.6(2)
C15 C11 Mo1 71.69(12)
C12 C11 Mo1 72.50(11)
C15 C11 H11 125.7
C12 C11 H11 125.7
Mo1 C11 H11 121.8
C13 C12 C11 108.6(2)
C13 C12 Mo1 71.57(11)
C11 C12 Mo1 72.33(11)
C13 C12 H12 125.7
C11 C12 H12 125.7
Mo1 C12 H12 122.1
C12 C13 C14 107.2(2)
C12 C13 Mo1 73.76(12)
C14 C13 Mo1 70.44(12)
C12 C13 H13 126.4
C14 C13 H13 126.4
Mo1 C13 H13 121.2
C15 C14 C13 108.2(2)
C15 C14 Mo1 73.58(12)
C13 C14 Mo1 73.44(12)
C15 C14 H14 125.9
C13 C14 H14 125.9
Mo1 C14 H14 119
C11 C15 C14 107.3(2)
C11 C15 Mo1 73.57(12)
C14 C15 Mo1 70.44(12)
C11 C15 H15 126.4
C14 C15 H15 126.4
Mo1 C15 H15 121.4
C22 C21 S2 125.24(16)
C22 C21 S3 110.10(15)
S2 C21 S3 124.56(13)
C21 C22 N23 113.58(18)
C21 C22 S1 123.67(16)
N23 C22 S1 122.74(16)
C26 N23 C22 114.98(18)
C26 N23 C24 122.09(17)
C22 N23 C24 122.90(17)
N23 C24 C25 112.00(17)
N23 C24 H24A 109.2
C25 C24 H24A 109.2
N23 C24 H24B 109.2
C25 C24 H24B 109.2
H24A C24 H24B 107.9
C24 C25 H25A 109.5
C24 C25 H25B 109.5
H25A C25 H25B 109.5
C24 C25 H25C 109.5
H25A C25 H25C 109.5
H25B C25 H25C 109.5
N23 C26 S4 127.72(17)
N23 C26 S3 109.02(15)
S4 C26 S3 123.26(13)
C22 S1 Mo1 103.09(7)
C21 S2 Mo1 103.12(8)
C26 S3 C21 92.31(11)

loop_
_geom_bond_atom_site_label_1
_geom_bond_atom_site_label_2
_geom_bond_distance
Mo1 C14 2.286(2)
Mo1 C2 2.289(2)
Mo1 C1 2.296(2)
Mo1 C13 2.325(2)
Mo1 C15 2.327(2)
Mo1 C3 2.330(2)
Mo1 C11 2.351(2)
Mo1 C12 2.3528(19)
Mo1 C5 2.363(2)
Mo1 C4 2.392(2)
Mo1 S2 2.4686(6)
Mo1 S1 2.4845(6)
C1 C5 1.411(3)
C1 C2 1.414(3)
C1 H1 0.95
C2 C3 1.426(3)
C2 H2 0.95
C3 C4 1.397(4)
C3 H3 0.95
C4 C5 1.381(4)
C4 H4 0.95
C5 H5 0.95
C11 C15 1.396(3)
C11 C12 1.421(3)
C11 H11 0.95
C12 C13 1.394(3)
C12 H12 0.95
C13 C14 1.430(3)
C13 H13 0.95
C14 C15 1.425(3)
C14 H14 0.95
C15 H15 0.95
C21 C22 1.346(3)
C21 S2 1.743(2)
C21 S3 1.748(2)
C22 N23 1.406(3)
C22 S1 1.756(2)
N23 C26 1.357(3)
N23 C24 1.467(3)
C24 C25 1.523(3)
C24 H24A 0.99
C24 H24B 0.99
C25 H25A 0.98
C25 H25B 0.98
C25 H25C 0.98
C26 S4 1.681(2)
C26 S3 1.743(2)

loop_
_geom_torsion_atom_site_label_1
_geom_torsion_atom_site_label_2
_geom_torsion_atom_site_label_3
_geom_torsion_atom_site_label_4
_geom_torsion
C14 Mo1 C1 C5 148.24(16)
C2 Mo1 C1 C5 -113.6(2)
C13 Mo1 C1 C5 -149.64(16)
C15 Mo1 C1 C5 148.88(15)
C3 Mo1 C1 C5 -75.86(16)
C11 Mo1 C1 C5 179.97(16)
C12 Mo1 C1 C5 -149.36(15)
C4 Mo1 C1 C5 -35.49(15)
S2 Mo1 C1 C5 70.56(15)
S1 Mo1 C1 C5 -9.89(19)
C14 Mo1 C1 C2 -98.18(18)
C13 Mo1 C1 C2 -36.1(2)
C15 Mo1 C1 C2 -97.54(15)
C3 Mo1 C1 C2 37.72(14)
C11 Mo1 C1 C2 -66.46(15)
C12 Mo1 C1 C2 -35.79(16)
C5 Mo1 C1 C2 113.6(2)
C4 Mo1 C1 C2 78.08(16)
S2 Mo1 C1 C2 -175.86(14)
S1 Mo1 C1 C2 103.69(14)
C5 C1 C2 C3 2.1(3)
Mo1 C1 C2 C3 -65.34(16)
C5 C1 C2 Mo1 67.47(15)
C14 Mo1 C2 C1 123.67(15)
C13 Mo1 C2 C1 157.79(14)
C15 Mo1 C2 C1 94.14(15)
C3 Mo1 C2 C1 -115.9(2)
C11 Mo1 C2 C1 109.68(15)
C12 Mo1 C2 C1 145.62(16)
C5 Mo1 C2 C1 -38.43(14)
C4 Mo1 C2 C1 -78.44(16)
S2 Mo1 C2 C1 4.97(17)
S1 Mo1 C2 C1 -109.07(14)
C14 Mo1 C2 C3 -120.43(15)
C1 Mo1 C2 C3 115.9(2)
C13 Mo1 C2 C3 -86.31(15)
C15 Mo1 C2 C3 -149.96(13)
C11 Mo1 C2 C3 -134.42(15)
C12 Mo1 C2 C3 -98.49(14)
C5 Mo1 C2 C3 77.47(15)
C4 Mo1 C2 C3 37.46(14)
S2 Mo1 C2 C3 120.86(13)
S1 Mo1 C2 C3 6.83(17)
C1 C2 C3 C4 -2.6(3)
Mo1 C2 C3 C4 -67.10(16)
C1 C2 C3 Mo1 64.49(16)
C14 Mo1 C3 C4 -145.35(16)
C2 Mo1 C3 C4 114.2(2)
C1 Mo1 C3 C4 76.51(17)
C13 Mo1 C3 C4 -139.96(16)
C15 Mo1 C3 C4 158.67(15)
C11 Mo1 C3 C4 159.64(16)
C12 Mo1 C3 C4 -169.12(17)
C5 Mo1 C3 C4 35.10(15)
S2 Mo1 C3 C4 25.9(2)
S1 Mo1 C3 C4 -60.54(16)
C14 Mo1 C3 C2 100.42(17)
C1 Mo1 C3 C2 -37.72(14)
C13 Mo1 C3 C2 105.81(14)
C15 Mo1 C3 C2 44.44(19)
C11 Mo1 C3 C2 45.41(15)
C12 Mo1 C3 C2 76.65(14)
C5 Mo1 C3 C2 -79.13(15)
C4 Mo1 C3 C2 -114.2(2)
S2 Mo1 C3 C2 -88.33(15)
S1 Mo1 C3 C2 -174.77(13)
C2 C3 C4 C5 2.1(3)
Mo1 C3 C4 C5 -61.76(16)
C2 C3 C4 Mo1 63.85(15)
C14 Mo1 C4 C5 -149.3(2)
C2 Mo1 C4 C5 79.77(16)
C1 Mo1 C4 C5 37.05(15)
C13 Mo1 C4 C5 172.29(14)
C15 Mo1 C4 C5 52.7(4)
C3 Mo1 C4 C5 119.0(2)
C11 Mo1 C4 C5 90.80(18)
C12 Mo1 C4 C5 131.50(15)
S2 Mo1 C4 C5 -42.37(15)
S1 Mo1 C4 C5 -123.73(15)
C14 Mo1 C4 C3 91.8(3)
C2 Mo1 C4 C3 -39.22(15)
C1 Mo1 C4 C3 -81.93(17)
C13 Mo1 C4 C3 53.31(19)
C15 Mo1 C4 C3 -66.3(4)
C11 Mo1 C4 C3 -28.2(2)
C12 Mo1 C4 C3 12.52(19)
C5 Mo1 C4 C3 -119.0(2)
S2 Mo1 C4 C3 -161.36(15)
S1 Mo1 C4 C3 117.28(16)
C3 C4 C5 C1 -0.8(3)
Mo1 C4 C5 C1 -61.56(16)
C3 C4 C5 Mo1 60.77(16)
C2 C1 C5 C4 -0.9(3)
Mo1 C1 C5 C4 64.42(16)
C2 C1 C5 Mo1 -65.27(15)
C14 Mo1 C5 C4 145.1(3)
C2 Mo1 C5 C4 -78.42(16)
C1 Mo1 C5 C4 -117.7(2)
C13 Mo1 C5 C4 -19.9(4)
C15 Mo1 C5 C4 -162.23(14)
C3 Mo1 C5 C4 -35.75(15)
C11 Mo1 C5 C4 -117.70(16)
C12 Mo1 C5 C4 -72.6(2)
S2 Mo1 C5 C4 137.51(15)
S1 Mo1 C5 C4 54.95(15)
C14 Mo1 C5 C1 -97.2(3)
C2 Mo1 C5 C1 39.24(15)
C13 Mo1 C5 C1 97.7(3)
C15 Mo1 C5 C1 -44.6(2)
C3 Mo1 C5 C1 81.91(17)
C11 Mo1 C5 C1 0.0(2)
C12 Mo1 C5 C1 45.1(2)
C4 Mo1 C5 C1 117.7(2)
S2 Mo1 C5 C1 -104.83(15)
S1 Mo1 C5 C1 172.61(14)
C14 Mo1 C11 C15 38.30(14)
C2 Mo1 C11 C15 -153.43(16)
C1 Mo1 C11 C15 -119.88(15)
C13 Mo1 C11 C15 80.88(15)
C3 Mo1 C11 C15 -178.85(14)
C12 Mo1 C11 C15 117.19(19)
C5 Mo1 C11 C15 -119.86(15)
C4 Mo1 C11 C15 -163.00(14)
S2 Mo1 C11 C15 -32.06(15)
S1 Mo1 C11 C15 70.81(16)
C14 Mo1 C11 C12 -78.89(14)
C2 Mo1 C11 C12 89.38(14)
C1 Mo1 C11 C12 122.93(14)
C13 Mo1 C11 C12 -36.31(12)
C15 Mo1 C11 C12 -117.19(19)
C3 Mo1 C11 C12 63.96(14)
C5 Mo1 C11 C12 122.95(14)
C4 Mo1 C11 C12 79.81(17)
S2 Mo1 C11 C12 -149.25(11)
S1 Mo1 C11 C12 -46.38(16)
C15 C11 C12 C13 -0.2(2)
Mo1 C11 C12 C13 62.77(14)
C15 C11 C12 Mo1 -63.01(14)
C14 Mo1 C12 C13 -38.50(13)
C2 Mo1 C12 C13 159.81(15)
C1 Mo1 C12 C13 -179.71(14)
C15 Mo1 C12 C13 -80.92(15)
C3 Mo1 C12 C13 124.22(15)
C11 Mo1 C12 C13 -117.37(19)
C5 Mo1 C12 C13 154.77(15)
C4 Mo1 C12 C13 117.18(15)
S2 Mo1 C12 C13 -71.72(16)
S1 Mo1 C12 C13 30.98(14)
C14 Mo1 C12 C11 78.87(14)
C2 Mo1 C12 C11 -82.82(14)
C1 Mo1 C12 C11 -62.34(14)
C13 Mo1 C12 C11 117.37(19)
C15 Mo1 C12 C11 36.45(13)
C3 Mo1 C12 C11 -118.41(14)
C5 Mo1 C12 C11 -87.86(17)
C4 Mo1 C12 C11 -125.45(13)
S2 Mo1 C12 C11 45.65(16)
S1 Mo1 C12 C11 148.36(11)
C11 C12 C13 C14 -0.4(2)
Mo1 C12 C13 C14 62.90(13)
C11 C12 C13 Mo1 -63.26(14)
C14 Mo1 C13 C12 115.55(19)
C2 Mo1 C13 C12 -21.33(16)
C1 Mo1 C13 C12 0.5(2)
C15 Mo1 C13 C12 77.54(14)
C3 Mo1 C13 C12 -58.69(15)
C11 Mo1 C13 C12 36.83(13)
C5 Mo1 C13 C12 -72.5(3)
C4 Mo1 C13 C12 -86.65(16)
S2 Mo1 C13 C12 132.86(12)
S1 Mo1 C13 C12 -150.20(14)
C2 Mo1 C13 C14 -136.88(13)
C1 Mo1 C13 C14 -115.09(16)
C15 Mo1 C13 C14 -38.01(13)
C3 Mo1 C13 C14 -174.24(13)
C11 Mo1 C13 C14 -78.71(14)
C12 Mo1 C13 C14 -115.55(19)
C5 Mo1 C13 C14 171.9(3)
C4 Mo1 C13 C14 157.80(13)
S2 Mo1 C13 C14 17.31(14)
S1 Mo1 C13 C14 94.26(12)
C12 C13 C14 C15 0.8(2)
Mo1 C13 C14 C15 65.91(14)
C12 C13 C14 Mo1 -65.10(14)
C2 Mo1 C14 C15 -52.94(18)
C1 Mo1 C14 C15 1.0(2)
C13 Mo1 C14 C15 -115.29(19)
C3 Mo1 C14 C15 -106.43(17)
C11 Mo1 C14 C15 -36.95(13)
C12 Mo1 C14 C15 -78.36(14)
C5 Mo1 C14 C15 72.4(3)
C4 Mo1 C14 C15 -170.1(2)
S2 Mo1 C14 C15 79.85(12)
S1 Mo1 C14 C15 164.84(13)
C2 Mo1 C14 C13 62.34(17)
C1 Mo1 C14 C13 116.33(16)
C15 Mo1 C14 C13 115.29(19)
C3 Mo1 C14 C13 8.9(2)
C11 Mo1 C14 C13 78.34(14)
C12 Mo1 C14 C13 36.92(13)
C5 Mo1 C14 C13 -172.3(2)
C4 Mo1 C14 C13 -54.8(3)
S2 Mo1 C14 C13 -164.87(12)
S1 Mo1 C14 C13 -79.87(12)
C12 C11 C15 C14 0.7(2)
Mo1 C11 C15 C14 -62.79(14)
C12 C11 C15 Mo1 63.53(14)
C13 C14 C15 C11 -1.0(2)
Mo1 C14 C15 C11 64.86(14)
C13 C14 C15 Mo1 -65.82(14)
C14 Mo1 C15 C11 -115.7(2)
C2 Mo1 C15 C11 27.25(16)
C1 Mo1 C15 C11 64.97(16)
C13 Mo1 C15 C11 -77.53(15)
C3 Mo1 C15 C11 1.7(2)
C12 Mo1 C15 C11 -36.91(13)
C5 Mo1 C15 C11 89.99(17)
C4 Mo1 C15 C11 51.1(4)
S2 Mo1 C15 C11 149.39(14)
S1 Mo1 C15 C11 -132.79(12)
C2 Mo1 C15 C14 142.94(13)
C1 Mo1 C15 C14 -179.34(13)
C13 Mo1 C15 C14 38.16(13)
C3 Mo1 C15 C14 117.34(15)
C11 Mo1 C15 C14 115.7(2)
C12 Mo1 C15 C14 78.78(14)
C5 Mo1 C15 C14 -154.32(14)
C4 Mo1 C15 C14 166.8(3)
S2 Mo1 C15 C14 -94.92(13)
S1 Mo1 C15 C14 -17.10(14)
S2 C21 C22 N23 -175.31(14)
S3 C21 C22 N23 1.1(2)
S2 C21 C22 S1 4.0(3)
S3 C21 C22 S1 -179.62(11)
C21 C22 N23 C26 -0.6(2)
S1 C22 N23 C26 -179.93(15)
C21 C22 N23 C24 177.79(17)
S1 C22 N23 C24 -1.5(3)
C26 N23 C24 C25 95.3(2)
C22 N23 C24 C25 -82.9(2)
C22 N23 C26 S4 179.77(16)
C24 N23 C26 S4 1.4(3)
C22 N23 C26 S3 -0.2(2)
C24 N23 C26 S3 -178.56(14)
C21 C22 S1 Mo1 1.88(18)
N23 C22 S1 Mo1 -178.85(14)
C14 Mo1 S1 C22 -89.40(9)
C2 Mo1 S1 C22 125.74(10)
C1 Mo1 S1 C22 77.51(11)
C13 Mo1 S1 C22 -125.69(9)
C15 Mo1 S1 C22 -79.38(9)
C3 Mo1 S1 C22 129.75(9)
C11 Mo1 S1 C22 -116.93(11)
C12 Mo1 S1 C22 -143.06(9)
C5 Mo1 S1 C22 71.78(9)
C4 Mo1 S1 C22 99.54(10)
S2 Mo1 S1 C22 -4.43(7)
C22 C21 S2 Mo1 -7.38(19)
S3 C21 S2 Mo1 176.78(11)
C14 Mo1 S2 C21 89.63(9)
C2 Mo1 S2 C21 -129.65(10)
C1 Mo1 S2 C21 -126.73(9)
C13 Mo1 S2 C21 79.48(9)
C15 Mo1 S2 C21 125.65(9)
C3 Mo1 S2 C21 -84.85(12)
C11 Mo1 S2 C21 143.57(9)
C12 Mo1 S2 C21 117.68(11)
C5 Mo1 S2 C21 -92.82(10)
C4 Mo1 S2 C21 -70.23(9)
S1 Mo1 S2 C21 5.79(7)
N23 C26 S3 C21 0.64(16)
S4 C26 S3 C21 -179.30(15)
C22 C21 S3 C26 -0.97(16)
S2 C21 S3 C26 175.41(14)
